data_7151283
loop_
_publ_author_name
'Checi\'nska, Lilianna'
'Mebs, Stefan'
'H\"ubschle, Christian B'
'F\"orster, Diana'
'Morgenroth, Wolfgang'
'Luger, Peter'

_publ_section_title
;
 Reproducibility and transferability of topological data: experimental
 charge density study of two modifications of
 L-alanyl-L-tyrosyl-L-alanine.
;
_journal_issue 17
_journal_name_full 'Organic &amp; biomolecular chemistry'
_journal_page_first 3242
_journal_page_last 3251
_journal_paper_doi 10.1039/b607744g
_journal_volume 4
_journal_year 2006
_chemical_absolute_configuration syn
_chemical_formula_moiety 'C15 H21 N3 O5, C2 H6 O'
_chemical_formula_sum 'C17 H27 N3 O6'
_chemical_formula_weight 369.42
_space_group_IT_number 4
_symmetry_cell_setting monoclinic
_symmetry_Int_Tables_number 4
_symmetry_space_group_name_Hall 'P 2yb'
_symmetry_space_group_name_H-M 'P 1 21 1'
_cell_angle_alpha 90.000
_cell_angle_beta 94.563
_cell_angle_gamma 90.000
_cell_formula_units_Z 2
_cell_length_a 8.845
_cell_length_b 9.0567
_cell_length_c 12.3638
_cell_measurement_reflns_used 1447
_cell_measurement_temperature 20(2)
_cell_measurement_theta_max 15.77
_cell_measurement_theta_min 1.17
_cell_volume 987.282
_computing_cell_refinement 'SMART (Bruker, 1997-2001)'
_computing_data_collection 'SMART (Bruker, 1997-2001)'
_computing_data_reduction 'SAINT and SADABS (Bruker, 1997-2001)'
_computing_molecular_graphics 'Koritsanszky et al, (2003)'
_computing_publication_material 'Koritsanszky et al, (2003)'
_computing_structure_refinement 'Koritsanszky et al, (2003)'
_computing_structure_solution 'SHELXS-97 (Sheldrick, 1997)'
_diffrn_detector_type 'Bruker SMART Apex CCD detector'
_diffrn_measured_fraction_theta_full 0.994
_diffrn_measured_fraction_theta_max 0.994
_diffrn_measurement_device_type 'four-circle Huber diffractometer'
_diffrn_measurement_method '\f scan'
_diffrn_radiation_type MoK\a
_diffrn_radiation_wavelength 0.71073
_diffrn_reflns_av_R_equivalents 0.0415
_diffrn_reflns_limit_h_max 19
_diffrn_reflns_limit_h_min -19
_diffrn_reflns_limit_k_max 18
_diffrn_reflns_limit_k_min -20
_diffrn_reflns_limit_l_max 27
_diffrn_reflns_limit_l_min -27
_diffrn_reflns_number 112650
_diffrn_reflns_theta_full 52.15
_diffrn_reflns_theta_max 52.15
_diffrn_reflns_theta_min 1.65
_exptl_absorpt_coefficient_mu 0.094
_exptl_absorpt_correction_type none
_exptl_crystal_colour colourless
_exptl_crystal_density_diffrn 1.243
_exptl_crystal_description prism
_exptl_crystal_F_000 396
_exptl_crystal_size_max 0.4
_exptl_crystal_size_mid 0.25
_exptl_crystal_size_min 0.2
_refine_diff_density_max 0.273
_refine_diff_density_min -0.235
_refine_diff_density_rms 0.045
_refine_ls_extinction_method none
_refine_ls_goodness_of_fit_ref 1.6277
_refine_ls_matrix_type full
_refine_ls_number_parameters 722
_refine_ls_number_reflns 10901
_refine_ls_number_restraints 0
_refine_ls_R_factor_all 0.0264
_refine_ls_R_factor_gt 0.0223
_refine_ls_shift/su_max 0.0000
_refine_ls_structure_factor_coef F
_refine_ls_weighting_details
;
calc w1 = 1/[s^2^(Fo)]
;
_refine_ls_weighting_scheme calc
_refine_ls_wR_factor_ref 0.0177
_reflns_number_gt 11239
_reflns_number_total 11703
_reflns_threshold_expression I>2\s(I)
_cod_data_source_file b607744g.txt
_cod_data_source_block II
_cod_depositor_comments
;
The following automatic conversions were performed:
'_symmetry_cell_setting' value 'Monoclinic' changed to 'monoclinic'
according to '/home/saulius/struct/CIF-dictionaries/cif_core.dic'
dictionary named 'cif_core.dic' version 2.4.1 from 2010-06-29.

Automatic conversion script
Id: cif_fix_enum 1527 2010-12-29 10:47:43Z saulius 
;
_cod_original_sg_symbol_H-M 'P 21'
_cod_database_code 7151283

loop_
_symmetry_equiv_pos_site_id
_symmetry_equiv_pos_as_xyz
1 +X,+Y,+Z
2 -X,1/2+Y,-Z

loop_
_atom_local_axes_label
_atom_local_axes_atom0
_atom_local_axes_ax1
_atom_local_axes_atom1
_atom_local_axes_atom2
_atom_local_axes_ax2
O(1) C(2) Z O(1) N(2) Y
O(2) C(4) Z O(2) N(3) Y
O(3) C(6) X O(3) O(4) Y
O(4) C(6) X O(4) O(3) Y
O(5) C(24) Z O(5) C(23) Y
O(6) C(31) Z O(6) H(16) Y
N(1) C(1) Z N(1) H(11A) Y
N(2) C(2) X N(2) C(3) Y
N(3) C(4) X N(3) C(5) Y
C(1) H(1) X C(1) N(1) Y
C(2) N(2) X C(2) C(1) Y
C(3) H(3) X C(3) N(2) Y
C(4) N(3) X C(4) C(3) Y
C(5) H(5) Z C(5) N(3) Y
C(6) O(3) X C(6) O(4) Y
C(7) C(1) Z C(7) H(7A) Y
C(8) C(5) Z C(8) H(8A) Y
C(20) C(3) X C(20) C(21) Y
C(21) C(26) X C(21) C(22) Y
C(22) C(21) X C(22) C(23) Y
C(23) C(22) X C(23) C(24) Y
C(24) O(5) X C(24) C(25) Y
C(25) C(24) X C(25) C(26) Y
C(26) C(21) X C(26) C(25) Y
C(31) O(6) X C(31) C(32) Y
C(32) C(31) Z C(32) H(32A) Y
H(1) C(1) Z H(1) N(1) Y
H(3) C(3) Z H(3) N(2) Y
H(5) C(5) Z H(5) N(3) Y
H(7A) C(7) Z H(7A) C(1) Y
H(7B) C(7) Z H(7B) C(1) Y
H(7C) C(7) Z H(7C) C(1) Y
H(8A) C(8) Z H(8A) C(5) Y
H(8B) C(8) Z H(8B) C(5) Y
H(8C) C(8) Z H(8C) C(5) Y
H(11A) N(1) Z H(11A) C(7) Y
H(11B) N(1) Z H(11B) C(7) Y
H(11C) N(1) Z H(11C) C(7) Y
H(12) N(2) Z H(12) C(3) Y
H(13) N(3) Z H(13) C(5) Y
H(15) O(5) Z H(15) C(24) Y
H(16) O(6) Z H(16) O(3) Y
H(22) C(22) Z H(22) C(21) Y
H(23) C(23) Z H(23) C(22) Y
H(25) C(25) Z H(25) C(24) Y
H(26) C(26) Z H(26) C(25) Y
H(20A) C(20) Z H(20A) C(21) Y
H(20B) C(20) Z H(20B) C(21) Y
H(31A) C(31) Z H(31A) O(6) Y
H(31B) C(31) Z H(31B) O(6) Y
H(32A) C(32) Z H(32A) C(31) Y
H(32B) C(32) Z H(32B) C(31) Y
H(32C) C(32) Z H(32C) C(31) Y

loop_
_atom_rho_multipole_label
_atom_rho_multipole_coeff_Pv
_atom_rho_multipole_coeff_P00
_atom_rho_multipole_coeff_P11
_atom_rho_multipole_coeff_P1-1
_atom_rho_multipole_coeff_P10
_atom_rho_multipole_coeff_P20
_atom_rho_multipole_coeff_P21
_atom_rho_multipole_coeff_P2-1
_atom_rho_multipole_coeff_P22
_atom_rho_multipole_coeff_P2-2
_atom_rho_multipole_coeff_P30
_atom_rho_multipole_coeff_P31
_atom_rho_multipole_coeff_P3-1
_atom_rho_multipole_coeff_P32
_atom_rho_multipole_coeff_P3-2
_atom_rho_multipole_coeff_P33
_atom_rho_multipole_coeff_P3-3
_atom_rho_multipole_coeff_P40
_atom_rho_multipole_coeff_P41
_atom_rho_multipole_coeff_P4-1
_atom_rho_multipole_coeff_P42
_atom_rho_multipole_coeff_P4-2
_atom_rho_multipole_coeff_P43
_atom_rho_multipole_coeff_P4-3
_atom_rho_multipole_coeff_P44
_atom_rho_multipole_coeff_P4-4
_atom_rho_multipole_kappa_prime
_atom_rho_multipole_kappa_dprime0
_atom_rho_multipole_kappa_dprime1
_atom_rho_multipole_kappa_dprime2
_atom_rho_multipole_kappa_dprime3
_atom_rho_multipole_kappa_dprime4
O(1) 6.32(4) 0.00 0.023(10) -0.001(10) -0.022(14) -0.047(13) 0.023(11) 0.019(11) -0.034(10) 0.011(10) 0.034(13) -0.011(11) 0.006(10) 0.012(11) -0.010(10) 0.024(9) 0.011(9) 0.017(15) -0.057(13) 0.022(12) -0.028(13) 0.037(12) 0.044(12) -0.021(13) 0.009(10) 0.000(11) 0.985(2) 1.00 1.00 1.00 1.00 1.00
O(2) 6.46(4) 0.00 -0.054(11) 0.007(10) -0.067(14) -0.052(14) 0.009(11) 0.019(12) -0.029(11) -0.029(10) 0.032(13) 0.003(11) 0.010(10) 0.001(11) 0.006(10) -0.009(9) -0.006(9) 0.046(15) 0.012(13) 0.003(13) -0.015(14) 0.021(13) 0.014(12) -0.013(13) -0.001(11) -0.036(11) 0.985(2) 1.00 1.00 1.00 1.00 1.00
O(3) 6.47(4) 0.00 -0.020(13) 0.044(10) 0.015(11) -0.054(13) -0.017(11) 0.040(11) -0.023(12) 0.000(11) -0.029(11) 0.012(12) 0.013(10) 0.012(10) 0.000(10) 0.040(10) 0.000(10) -0.007(15) 0.028(13) -0.007(12) 0.030(13) 0.005(13) 0.012(12) 0.019(12) -0.017(12) 0.013(11) 0.983(2) 1.00 1.00 1.00 1.00 1.00
O(4) 6.53(3) 0.00 -0.068(11) -0.025(11) 0.006(11) -0.051(11) -0.013(10) -0.043(10) -0.052(11) 0.048(11) -0.001(10) -0.026(10) 0.000(10) -0.027(9) -0.011(10) 0.040(10) 0.030(10) 0.009(13) -0.008(12) 0.023(12) -0.011(12) 0.023(12) 0.026(11) 0.022(11) 0.021(11) -0.013(11) 0.983(2) 1.00 1.00 1.00 1.00 1.00
O(5) 6.46(4) 0.00 -0.019(11) -0.050(11) -0.053(13) -0.077(13) -0.042(11) 0.022(11) 0.059(11) -0.041(10) 0.079(12) 0.029(11) -0.025(10) 0.038(11) 0.011(10) 0.009(9) -0.002(10) 0.036(15) 0.053(13) 0.020(12) -0.022(14) 0.013(13) -0.015(12) -0.010(12) 0.019(12) -0.014(11) 0.975(2) 1.00 1.00 1.00 1.00 1.00
O(6) 6.59(4) 0.00 0.012(11) -0.012(12) -0.031(14) -0.093(13) 0.012(12) -0.012(12) 0.012(11) -0.043(11) 0.097(13) 0.038(11) -0.055(11) 0.044(12) -0.019(11) -0.011(9) -0.039(9) 0.044(15) 0.007(14) 0.020(14) 0.045(13) 0.038(14) -0.006(13) 0.006(13) 0.020(11) -0.005(11) 0.975(2) 1.00 1.00 1.00 1.00 1.00
N(1) 5.77(8) 0.00 0.00 0.00 -0.057(11) -0.055(11) 0.00 0.00 0.00 0.00 0.200(13) 0.00 0.00 0.00 0.00 0.022(11) -0.177(12) 0.005(15) 0.00 0.00 0.00 0.00 -0.062(14) 0.155(14) 0.00 0.00 0.968(5) 1.00 1.00 1.00 1.00 1.00
N(2) 5.27(5) 0.00 0.009(12) -0.074(14) 0.00 0.045(12) 0.00 0.00 0.021(12) 0.007(12) 0.00 0.039(12) -0.001(12) 0.00 0.00 0.184(13) 0.006(12) 0.021(16) 0.00 0.00 -0.004(15) -0.002(15) 0.00 0.00 0.002(14) 0.004(14) 1.010(3) 1.00 1.00 1.00 1.00 1.00
N(3) 5.19(5) 0.00 0.004(12) -0.032(14) 0.00 0.028(12) 0.00 0.00 0.032(12) 0.037(12) 0.00 0.035(11) -0.024(13) 0.00 0.00 0.191(13) 0.020(12) 0.029(15) 0.00 0.00 0.022(15) -0.028(15) 0.00 0.00 -0.009(15) -0.021(14) 1.010(3) 1.00 1.00 1.00 1.00 1.00
C(1) 4.01(4) 0.00 0.032(17) -0.094(14) 0.033(13) 0.049(13) -0.020(13) -0.066(12) 0.036(15) 0.043(13) -0.015(15) -0.124(16) -0.175(14) -0.040(14) -0.038(15) 0.195(15) -0.063(14) -0.014(19) -0.030(18) -0.003(17) -0.093(19) 0.152(19) 0.076(18) 0.036(17) 0.055(17) 0.002(18) 1.024(3) 1.00 1.00 1.00 1.00 1.00
C(2) 3.96(5) 0.00 -0.022(16) -0.005(17) 0.00 -0.175(15) 0.00 0.00 0.005(14) 0.044(15) 0.00 0.014(16) 0.018(17) 0.00 0.00 0.320(19) -0.077(17) 0.04(2) 0.00 0.00 -0.03(2) 0.03(2) 0.00 0.00 -0.01(2) 0.01(2) 1.029(5) 1.00 1.00 1.00 1.00 1.00
C(3) 4.11(4) 0.00 0.064(17) -0.025(14) -0.031(15) 0.027(15) -0.048(13) -0.001(13) 0.081(14) 0.036(13) -0.058(17) -0.129(16) -0.179(16) 0.003(16) -0.005(15) 0.223(16) -0.098(14) 0.01(2) -0.02(2) 0.037(19) 0.00(2) 0.112(19) 0.002(19) 0.009(19) 0.070(17) -0.002(18) 1.024(3) 1.00 1.00 1.00 1.00 1.00
C(4) 3.95(6) 0.00 -0.013(16) -0.041(17) 0.00 -0.240(15) 0.00 0.00 0.016(15) 0.059(15) 0.00 0.040(15) 0.004(17) 0.00 0.00 0.336(19) -0.064(17) 0.07(2) 0.00 0.00 -0.02(2) -0.05(2) 0.00 0.00 0.04(2) 0.00(2) 1.029(5) 1.00 1.00 1.00 1.00 1.00
C(5) 4.10(5) 0.00 -0.032(14) -0.040(14) 0.055(18) 0.035(16) -0.014(13) 0.028(13) 0.049(13) 0.018(12) 0.250(18) 0.009(15) -0.059(15) -0.022(16) -0.004(15) 0.017(13) -0.202(15) 0.10(2) 0.028(18) -0.010(18) 0.055(18) -0.005(18) -0.011(18) 0.126(19) 0.051(17) 0.024(16) 1.024(3) 1.00 1.00 1.00 1.00 1.00
C(6) 3.86(6) 0.00 -0.013(17) 0.002(14) 0.00 -0.265(15) 0.00 0.00 0.075(15) -0.028(14) 0.00 -0.015(17) 0.005(15) 0.00 0.00 0.331(19) 0.015(18) 0.07(2) 0.00 0.00 0.03(2) 0.03(2) 0.00 0.00 -0.06(2) -0.06(2) 1.041(7) 1.00 1.00 1.00 1.00 1.00
C(7) 4.01(4) 0.00 0.00 0.00 -0.031(12) 0.007(11) 0.00 0.00 0.00 0.00 0.209(13) 0.00 0.00 0.00 0.00 -0.003(10) -0.137(12) 0.025(15) 0.00 0.00 0.00 0.00 0.050(13) 0.089(15) 0.00 0.00 1.024(3) 1.00 1.00 1.00 1.00 1.00
C(8) 4.01 0.00 0.00 0.00 -0.03 0.01 0.00 0.00 0.00 0.00 0.21 0.00 0.00 0.00 0.00 0.00 -0.14 0.03 0.00 0.00 0.00 0.00 0.05 0.09 0.00 0.00 1.024(3) 1.00 1.00 1.00 1.00 1.00
C(20) 4.17(5) 0.00 0.002(15) -0.034(17) 0.028(13) 0.010(14) -0.006(12) -0.028(13) -0.031(14) 0.000(14) 0.004(15) -0.083(15) -0.199(16) 0.013(15) -0.012(16) 0.166(17) -0.042(16) 0.01(2) -0.004(17) -0.006(19) -0.081(19) 0.04(2) -0.02(2) 0.020(18) 0.054(19) -0.01(2) 1.024(3) 1.00 1.00 1.00 1.00 1.00
C(21) 4.01(4) 0.00 0.034(13) 0.034(15) 0.00 -0.151(14) 0.00 0.00 0.016(13) 0.005(14) 0.00 0.031(14) 0.020(15) 0.00 0.00 0.236(16) -0.015(15) 0.01(2) 0.00 0.00 -0.001(18) 0.005(19) 0.00 0.00 -0.020(18) 0.026(19) 1.024(3) 1.00 1.00 1.00 1.00 1.00
C(22) 4.03(2) 0.00 0.006(8) 0.043(8) 0.00 -0.158(7) 0.00 0.00 0.008(7) -0.005(7) 0.00 0.003(8) 0.006(7) 0.00 0.00 0.238(7) -0.012(8) 0.002(10) 0.00 0.00 -0.003(9) -0.023(9) 0.00 0.00 0.013(9) -0.010(8) 1.024(3) 1.00 1.00 1.00 1.00 1.00
C(23) 4.03 0.00 0.01 0.04 0.00 -0.16 0.00 0.00 0.01 -0.01 0.00 0.00 0.01 0.00 0.00 0.24 -0.01 0.00 0.00 0.00 0.00 -0.02 0.00 0.00 0.01 -0.01 1.024(3) 1.00 1.00 1.00 1.00 1.00
C(24) 3.96(3) 0.00 -0.085(16) -0.030(12) 0.00 -0.094(14) 0.00 0.00 -0.088(13) -0.006(13) 0.00 -0.063(15) -0.019(14) 0.00 0.00 0.283(15) -0.006(15) 0.02(2) 0.00 0.00 0.01(2) -0.015(17) 0.00 0.00 0.042(19) -0.009(18) 1.024(3) 1.00 1.00 1.00 1.00 1.00
C(25) 4.03 0.00 0.01 0.04 0.00 -0.16 0.00 0.00 0.01 -0.01 0.00 0.00 0.01 0.00 0.00 0.24 -0.01 0.00 0.00 0.00 0.00 -0.02 0.00 0.00 0.01 -0.01 1.024(3) 1.00 1.00 1.00 1.00 1.00
C(26) 4.03 0.00 0.01 0.04 0.00 -0.16 0.00 0.00 0.01 -0.01 0.00 0.00 0.01 0.00 0.00 0.24 -0.01 0.00 0.00 0.00 0.00 -0.02 0.00 0.00 0.01 -0.01 1.024(3) 1.00 1.00 1.00 1.00 1.00
C(31) 3.91(5) 0.00 -0.169(18) 0.031(19) -0.015(13) 0.051(17) 0.034(15) 0.011(14) -0.144(16) 0.032(16) -0.031(16) -0.181(18) -0.233(17) 0.009(16) -0.037(17) 0.234(18) -0.026(16) 0.06(2) -0.01(2) 0.03(2) -0.11(2) 0.10(2) 0.05(2) 0.03(2) 0.05(2) 0.02(2) 1.024(3) 1.00 1.00 1.00 1.00 1.00
C(32) 3.84(6) 0.00 0.00 0.00 -0.04(2) -0.002(18) 0.00 0.00 0.00 0.00 0.23(2) 0.00 0.00 0.00 0.00 0.048(15) -0.150(19) -0.02(3) 0.00 0.00 0.00 0.00 -0.01(2) 0.10(2) 0.00 0.00 1.024(3) 1.00 1.00 1.00 1.00 1.00
H(1) 0.88(3) 0.00 0.00 0.00 0.17(2) 0.00 0.00 0.00 0.00 0.00 0.00 0.00 0.00 0.00 0.00 0.00 0.00 0.00 0.00 0.00 0.00 0.00 0.00 0.00 0.00 0.00 1.20 1.20 1.20 1.20 1.20 1.20
H(3) 0.73(3) 0.00 0.00 0.00 0.106(19) 0.00 0.00 0.00 0.00 0.00 0.00 0.00 0.00 0.00 0.00 0.00 0.00 0.00 0.00 0.00 0.00 0.00 0.00 0.00 0.00 0.00 1.20 1.20 1.20 1.20 1.20 1.20
H(5) 0.84(4) 0.00 0.00 0.00 0.13(2) 0.00 0.00 0.00 0.00 0.00 0.00 0.00 0.00 0.00 0.00 0.00 0.00 0.00 0.00 0.00 0.00 0.00 0.00 0.00 0.00 0.00 1.20 1.20 1.20 1.20 1.20 1.20
H(7A) 0.964(18) 0.00 0.00 0.00 0.111(9) 0.00 0.00 0.00 0.00 0.00 0.00 0.00 0.00 0.00 0.00 0.00 0.00 0.00 0.00 0.00 0.00 0.00 0.00 0.00 0.00 0.00 1.20 1.20 1.20 1.20 1.20 1.20
H(7B) 0.96 0.00 0.00 0.00 0.11 0.00 0.00 0.00 0.00 0.00 0.00 0.00 0.00 0.00 0.00 0.00 0.00 0.00 0.00 0.00 0.00 0.00 0.00 0.00 0.00 0.00 1.20 1.20 1.20 1.20 1.20 1.20
H(7C) 0.96 0.00 0.00 0.00 0.11 0.00 0.00 0.00 0.00 0.00 0.00 0.00 0.00 0.00 0.00 0.00 0.00 0.00 0.00 0.00 0.00 0.00 0.00 0.00 0.00 0.00 1.20 1.20 1.20 1.20 1.20 1.20
H(8A) 0.96 0.00 0.00 0.00 0.11 0.00 0.00 0.00 0.00 0.00 0.00 0.00 0.00 0.00 0.00 0.00 0.00 0.00 0.00 0.00 0.00 0.00 0.00 0.00 0.00 0.00 1.20 1.20 1.20 1.20 1.20 1.20
H(8B) 0.96 0.00 0.00 0.00 0.11 0.00 0.00 0.00 0.00 0.00 0.00 0.00 0.00 0.00 0.00 0.00 0.00 0.00 0.00 0.00 0.00 0.00 0.00 0.00 0.00 0.00 1.20 1.20 1.20 1.20 1.20 1.20
H(8C) 0.96 0.00 0.00 0.00 0.11 0.00 0.00 0.00 0.00 0.00 0.00 0.00 0.00 0.00 0.00 0.00 0.00 0.00 0.00 0.00 0.00 0.00 0.00 0.00 0.00 0.00 1.20 1.20 1.20 1.20 1.20 1.20
H(11A) 0.57(3) 0.00 0.00 0.00 0.050(16) 0.00 0.00 0.00 0.00 0.00 0.00 0.00 0.00 0.00 0.00 0.00 0.00 0.00 0.00 0.00 0.00 0.00 0.00 0.00 0.00 0.00 1.20 1.20 1.20 1.20 1.20 1.20
H(11B) 0.67(3) 0.00 0.00 0.00 0.092(17) 0.00 0.00 0.00 0.00 0.00 0.00 0.00 0.00 0.00 0.00 0.00 0.00 0.00 0.00 0.00 0.00 0.00 0.00 0.00 0.00 0.00 1.20 1.20 1.20 1.20 1.20 1.20
H(11C) 0.60(4) 0.00 0.00 0.00 0.071(19) 0.00 0.00 0.00 0.00 0.00 0.00 0.00 0.00 0.00 0.00 0.00 0.00 0.00 0.00 0.00 0.00 0.00 0.00 0.00 0.00 0.00 1.20 1.20 1.20 1.20 1.20 1.20
H(12) 0.76(3) 0.00 0.00 0.00 0.13(2) 0.00 0.00 0.00 0.00 0.00 0.00 0.00 0.00 0.00 0.00 0.00 0.00 0.00 0.00 0.00 0.00 0.00 0.00 0.00 0.00 0.00 1.20 1.20 1.20 1.20 1.20 1.20
H(13) 0.66(3) 0.00 0.00 0.00 0.15(2) 0.00 0.00 0.00 0.00 0.00 0.00 0.00 0.00 0.00 0.00 0.00 0.00 0.00 0.00 0.00 0.00 0.00 0.00 0.00 0.00 0.00 1.20 1.20 1.20 1.20 1.20 1.20
H(15) 0.73(3) 0.00 0.00 0.00 0.12(2) 0.00 0.00 0.00 0.00 0.00 0.00 0.00 0.00 0.00 0.00 0.00 0.00 0.00 0.00 0.00 0.00 0.00 0.00 0.00 0.00 0.00 1.20 1.20 1.20 1.20 1.20 1.20
H(16) 0.62(3) 0.00 0.00 0.00 0.065(18) 0.00 0.00 0.00 0.00 0.00 0.00 0.00 0.00 0.00 0.00 0.00 0.00 0.00 0.00 0.00 0.00 0.00 0.00 0.00 0.00 0.00 1.20 1.20 1.20 1.20 1.20 1.20
H(22) 0.907(19) 0.00 0.00 0.00 0.149(11) 0.00 0.00 0.00 0.00 0.00 0.00 0.00 0.00 0.00 0.00 0.00 0.00 0.00 0.00 0.00 0.00 0.00 0.00 0.00 0.00 0.00 1.20 1.20 1.20 1.20 1.20 1.20
H(23) 0.91 0.00 0.00 0.00 0.15 0.00 0.00 0.00 0.00 0.00 0.00 0.00 0.00 0.00 0.00 0.00 0.00 0.00 0.00 0.00 0.00 0.00 0.00 0.00 0.00 0.00 1.20 1.20 1.20 1.20 1.20 1.20
H(25) 0.91 0.00 0.00 0.00 0.15 0.00 0.00 0.00 0.00 0.00 0.00 0.00 0.00 0.00 0.00 0.00 0.00 0.00 0.00 0.00 0.00 0.00 0.00 0.00 0.00 0.00 1.20 1.20 1.20 1.20 1.20 1.20
H(26) 0.91 0.00 0.00 0.00 0.15 0.00 0.00 0.00 0.00 0.00 0.00 0.00 0.00 0.00 0.00 0.00 0.00 0.00 0.00 0.00 0.00 0.00 0.00 0.00 0.00 0.00 1.20 1.20 1.20 1.20 1.20 1.20
H(20A) 0.92(3) 0.00 0.00 0.00 0.122(14) 0.00 0.00 0.00 0.00 0.00 0.00 0.00 0.00 0.00 0.00 0.00 0.00 0.00 0.00 0.00 0.00 0.00 0.00 0.00 0.00 0.00 1.20 1.20 1.20 1.20 1.20 1.20
H(20B) 0.92 0.00 0.00 0.00 0.12 0.00 0.00 0.00 0.00 0.00 0.00 0.00 0.00 0.00 0.00 0.00 0.00 0.00 0.00 0.00 0.00 0.00 0.00 0.00 0.00 0.00 1.20 1.20 1.20 1.20 1.20 1.20
H(31A) 0.85(3) 0.00 0.00 0.00 0.105(16) 0.00 0.00 0.00 0.00 0.00 0.00 0.00 0.00 0.00 0.00 0.00 0.00 0.00 0.00 0.00 0.00 0.00 0.00 0.00 0.00 0.00 1.20 1.20 1.20 1.20 1.20 1.20
H(31B) 0.85 0.00 0.00 0.00 0.10 0.00 0.00 0.00 0.00 0.00 0.00 0.00 0.00 0.00 0.00 0.00 0.00 0.00 0.00 0.00 0.00 0.00 0.00 0.00 0.00 0.00 1.20 1.20 1.20 1.20 1.20 1.20
H(32A) 0.96(3) 0.00 0.00 0.00 0.147(15) 0.00 0.00 0.00 0.00 0.00 0.00 0.00 0.00 0.00 0.00 0.00 0.00 0.00 0.00 0.00 0.00 0.00 0.00 0.00 0.00 0.00 1.20 1.20 1.20 1.20 1.20 1.20
H(32B) 0.96 0.00 0.00 0.00 0.15 0.00 0.00 0.00 0.00 0.00 0.00 0.00 0.00 0.00 0.00 0.00 0.00 0.00 0.00 0.00 0.00 0.00 0.00 0.00 0.00 0.00 1.20 1.20 1.20 1.20 1.20 1.20
H(32C) 0.96 0.00 0.00 0.00 0.15 0.00 0.00 0.00 0.00 0.00 0.00 0.00 0.00 0.00 0.00 0.00 0.00 0.00 0.00 0.00 0.00 0.00 0.00 0.00 0.00 0.00 1.20 1.20 1.20 1.20 1.20 1.20

loop_
_atom_site_aniso_label
_atom_site_aniso_U_11
_atom_site_aniso_U_22
_atom_site_aniso_U_33
_atom_site_aniso_U_12
_atom_site_aniso_U_13
_atom_site_aniso_U_23
O(1) 0.0149(1) 0.0054(1) 0.0070(1) 0.0009(1) 0.0016(1) 0.0003(1)
O(2) 0.0174(2) 0.0051(1) 0.0079(1) 0.0017(1) -0.0002(1) -0.0009(1)
O(3) 0.0103(1) 0.0114(1) 0.0096(1) 0.0034(1) 0.0023(1) 0.0026(1)
O(4) 0.0120(1) 0.0073(1) 0.0060(1) 0.0004(1) 0.0016(1) 0.0017(1)
O(5) 0.0108(1) 0.0090(1) 0.0109(1) -0.0029(1) 0.0004(1) 0.0009(1)
O(6) 0.0105(1) 0.0105(1) 0.0136(1) 0.0005(1) 0.0029(1) -0.0026(1)
N(1) 0.00983(9) 0.00688(10) 0.00568(6) -0.00001(7) 0.00027(6) 0.00007(6)
N(2) 0.0111(1) 0.0058(1) 0.0043(1) 0.0004(1) 0.0013(1) 0.0004(1)
N(3) 0.0114(1) 0.0056(1) 0.0043(1) 0.0000(1) 0.0005(1) -0.0001(1)
C(1) 0.0095(1) 0.0059(1) 0.0054(1) 0.0004(1) 0.0009(1) 0.0000(1)
C(2) 0.0093(1) 0.0054(1) 0.0047(1) -0.0003(1) 0.0010(1) 0.0001(1)
C(3) 0.0086(1) 0.0054(1) 0.0049(1) -0.0004(1) 0.0006(1) 0.0000(1)
C(4) 0.0094(1) 0.0049(1) 0.0046(1) 0.0002(1) 0.0007(1) -0.0002(1)
C(5) 0.0090(1) 0.0075(1) 0.0052(1) 0.0005(1) 0.0011(1) 0.0007(1)
C(6) 0.0088(1) 0.0063(1) 0.0051(1) 0.0001(1) 0.0011(1) 0.0005(1)
C(7) 0.0095(1) 0.0141(1) 0.0100(1) 0.0012(1) 0.0019(1) 0.0000(1)
C(8) 0.0099(1) 0.0198(2) 0.0102(1) -0.0031(1) -0.0011(1) 0.0042(1)
C(20) 0.0090(1) 0.0060(1) 0.0080(1) 0.0003(1) 0.0009(1) 0.0001(1)
C(21) 0.0088(1) 0.0069(1) 0.0068(1) -0.0008(1) 0.0005(1) 0.0005(1)
C(22) 0.0108(1) 0.0091(1) 0.0063(1) -0.0021(1) 0.0006(1) 0.0003(1)
C(23) 0.0114(1) 0.0094(1) 0.0070(1) -0.0025(1) 0.0006(1) 0.0011(1)
C(24) 0.0089(1) 0.0081(1) 0.0078(1) -0.0014(1) 0.0006(1) 0.0006(1)
C(25) 0.0119(1) 0.0094(1) 0.0070(1) -0.0026(1) -0.0004(1) 0.0005(1)
C(26) 0.0112(1) 0.0088(1) 0.0067(1) -0.0020(1) 0.0000(1) 0.0010(1)
C(31) 0.0143(2) 0.0115(2) 0.0197(1) -0.0018(1) 0.0037(1) -0.0051(1)
C(32) 0.0147(2) 0.0120(2) 0.0272(2) -0.0010(1) 0.0039(1) 0.0034(1)

loop_
_atom_site_label
_atom_site_fract_x
_atom_site_fract_y
_atom_site_fract_z
_atom_site_occupancy
_atom_site_U_iso_or_equiv
O(1) 0.42025(5) 0.41645 0.48569(2) 1.0000 0.009
O(2) 0.50348(5) 0.03390(6) 0.76064(3) 1.0000 0.010
O(3) 0.32846(5) 0.22453(7) 1.03290(3) 1.0000 0.010
O(4) 0.46123(4) 0.05593(6) 1.13489(2) 1.0000 0.008
O(5) -0.08154(5) -0.22412(6) 0.68007(3) 1.0000 0.010
O(6) 0.08404(5) 0.13910(7) 1.13291(3) 1.0000 0.012
N(1) 0.40157(3) 0.25742(5) 0.29619(2) 1.0000 0.007
N(2) 0.46603(3) 0.20701(6) 0.58601(2) 1.0000 0.007
N(3) 0.52910(3) 0.22910(6) 0.87752(2) 1.0000 0.007
C(1) 0.49711(4) 0.19915(6) 0.39205(2) 1.0000 0.007
C(2) 0.45661(4) 0.28411(6) 0.49278(2) 1.0000 0.006
C(3) 0.43685(4) 0.27493(6) 0.68940(2) 1.0000 0.006
C(4) 0.49534(3) 0.16836(6) 0.77977(2) 1.0000 0.006
C(5) 0.56867(4) 0.14006(6) 0.97425(2) 1.0000 0.007
C(6) 0.44064(4) 0.14024(6) 1.05209(2) 1.0000 0.007
C(7) 0.66569(4) 0.21789(6) 0.37411(2) 1.0000 0.011
C(8) 0.71670(4) 0.19534(7) 1.03475(3) 1.0000 0.013
C(20) 0.26478(4) 0.30849(6) 0.69795(2) 1.0000 0.008
C(21) 0.16603(4) 0.17170(6) 0.69371(2) 1.0000 0.008
C(22) 0.13997(4) 0.09594(6) 0.78980(2) 1.0000 0.009
C(23) 0.05517(4) -0.03480(6) 0.78698(2) 1.0000 0.009
C(24) -0.00400(4) -0.09213(6) 0.68665(2) 1.0000 0.008
C(25) 0.01626(4) -0.01541(6) 0.59031(2) 1.0000 0.009
C(26) 0.10143(4) 0.11552(6) 0.59429(2) 1.0000 0.009
C(31) 0.08061(6) -0.01958(7) 1.13286(4) 1.0000 0.015
C(32) 0.13324(5) -0.08293(7) 1.24390(5) 1.0000 0.018
H(1) 0.46853 0.08176 0.39978 1.0000 0.020(3)
H(3) 0.50258 0.37790 0.69902 1.0000 0.011(3)
H(5) 0.58176 0.02661 0.94476 1.0000 0.022(4)
H(7A) 0.73426 0.17419 0.44063 1.0000 0.032(3)
H(7B) 0.69243 0.33130 0.36651 1.0000 0.034(3)
H(7C) 0.69381 0.15784 0.30508 1.0000 0.031(3)
H(8A) 0.70318 0.30634 1.05946 1.0000 0.032(3)
H(8B) 0.74605 0.13411 1.10624 1.0000 0.039(3)
H(8C) 0.80760 0.18993 0.98416 1.0000 0.035(3)
H(11A) 0.40878 0.18306 0.23346 1.0000 0.011(4)
H(11B) 0.28824 0.26355 0.31058 1.0000 0.014(3)
H(11C) 0.43535 0.36153 0.27369 1.0000 0.020(5)
H(12) 0.49303 0.09870 0.58420 1.0000 0.015(3)
H(13) 0.51585 0.33923 0.88560 1.0000 0.015(4)
H(15) -0.07000 -0.27236 0.74991 1.0000 0.026(4)
H(16) 0.17132 0.17209 1.09727 1.0000 0.015(4)
H(22) 0.18324 0.14338 0.86642 1.0000 0.029(3)
H(23) 0.03622 -0.09259 0.86130 1.0000 0.029(3)
H(25) -0.03053 -0.06054 0.51387 1.0000 0.027(3)
H(26) 0.11814 0.17448 0.52016 1.0000 0.029(3)
H(20A) 0.25422 0.36697 0.77420 1.0000 0.027(3)
H(20B) 0.22875 0.38663 0.63375 1.0000 0.022(3)
H(31A) -0.03511 -0.05310 1.10665 1.0000 0.039(4)
H(31B) 0.15160 -0.06095 1.07119 1.0000 0.033(4)
H(32A) 0.06139 -0.04760 1.30353 1.0000 0.042(4)
H(32B) 0.24723 -0.05501 1.26828 1.0000 0.045(4)
H(32C) 0.12855 -0.19963 1.24195 1.0000 0.054(4)

loop_
_geom_angle_atom_site_label_1
_geom_angle_atom_site_label_2
_geom_angle_atom_site_label_3
_geom_angle
_geom_angle_site_symmetry_1
_geom_angle_site_symmetry_2
_geom_angle_site_symmetry_3
_geom_angle_publ_flag
C(24) O(5) H(15) 108.84 1_555 1_555 1_555 yes
H(11A) N(1) H(11B) 106.43 1_555 1_555 1_555 yes
H(11A) N(1) H(11C) 110.86 1_555 1_555 1_555 yes
H(11B) N(1) H(11C) 107.60 1_555 1_555 1_555 yes
C(2) N(2) C(3) 121.91(3) 1_555 1_555 1_555 yes
C(2) N(2) H(12) 118.94 1_555 1_555 1_555 yes
C(3) N(2) H(12) 119.15 1_555 1_555 1_555 yes
C(4) N(3) C(5) 122.22(3) 1_555 1_555 1_555 yes
C(4) N(3) H(13) 118.38 1_555 1_555 1_555 yes
C(5) N(3) H(13) 119.07 1_555 1_555 1_555 yes
C(2) C(1) C(7) 110.80(3) 1_555 1_555 1_555 yes
C(2) C(1) H(1) 110.21 1_555 1_555 1_555 yes
C(7) C(1) H(1) 110.64 1_555 1_555 1_555 yes
O(1) C(2) N(2) 124.02(3) 1_555 1_555 1_555 yes
O(1) C(2) C(1) 120.25(3) 1_555 1_555 1_555 yes
N(2) C(2) C(1) 115.72(3) 1_555 1_555 1_555 yes
N(2) C(3) C(4) 107.43(3) 1_555 1_555 1_555 yes
N(2) C(3) H(3) 108.85 1_555 1_555 1_555 yes
C(4) C(3) H(3) 108.04 1_555 1_555 1_555 yes
O(2) C(4) N(3) 124.16(3) 1_555 1_555 1_555 yes
O(2) C(4) C(3) 119.90(3) 1_555 1_555 1_555 yes
N(3) C(4) C(3) 115.88(3) 1_555 1_555 1_555 yes
N(3) C(5) C(8) 110.93(3) 1_555 1_555 1_555 yes
N(3) C(5) H(5) 105.60 1_555 1_555 1_555 yes
C(8) C(5) H(5) 110.93 1_555 1_555 1_555 yes
O(3) C(6) O(4) 124.95(3) 1_555 1_555 1_555 yes
C(1) C(7) H(7A) 110.46 1_555 1_555 1_555 yes
C(1) C(7) H(7B) 110.26 1_555 1_555 1_555 yes
C(1) C(7) H(7C) 110.69 1_555 1_555 1_555 yes
H(7A) C(7) H(7B) 108.23 1_555 1_555 1_555 yes
H(7A) C(7) H(7C) 106.11 1_555 1_555 1_555 yes
H(7B) C(7) H(7C) 110.99 1_555 1_555 1_555 yes
C(5) C(8) H(8A) 109.72 1_555 1_555 1_555 yes
C(5) C(8) H(8B) 112.23 1_555 1_555 1_555 yes
C(5) C(8) H(8C) 110.77 1_555 1_555 1_555 yes
H(8A) C(8) H(8B) 106.39 1_555 1_555 1_555 yes
H(8A) C(8) H(8C) 108.81 1_555 1_555 1_555 yes
H(8B) C(8) H(8C) 108.78 1_555 1_555 1_555 yes
C(21) C(20) H(20A) 109.75 1_555 1_555 1_555 yes
C(21) C(20) H(20B) 111.77 1_555 1_555 1_555 yes
H(20A) C(20) H(20B) 105.86 1_555 1_555 1_555 yes
C(20) C(21) C(22) 120.17(3) 1_555 1_555 1_555 yes
C(20) C(21) C(26) 121.23(3) 1_555 1_555 1_555 yes
C(22) C(21) C(26) 118.59(3) 1_555 1_555 1_555 yes
C(21) C(22) C(23) 120.97(3) 1_555 1_555 1_555 yes
C(21) C(22) H(22) 118.39 1_555 1_555 1_555 yes
C(23) C(22) H(22) 120.60 1_555 1_555 1_555 yes
C(22) C(23) C(24) 119.67(3) 1_555 1_555 1_555 yes
C(22) C(23) H(23) 120.43 1_555 1_555 1_555 yes
C(24) C(23) H(23) 119.89 1_555 1_555 1_555 yes
O(5) C(24) C(23) 121.40(3) 1_555 1_555 1_555 yes
O(5) C(24) C(25) 118.45(3) 1_555 1_555 1_555 yes
C(23) C(24) C(25) 120.15(3) 1_555 1_555 1_555 yes
C(24) C(25) C(26) 119.55(3) 1_555 1_555 1_555 yes
C(24) C(25) H(25) 119.28 1_555 1_555 1_555 yes
C(26) C(25) H(25) 121.13 1_555 1_555 1_555 yes
C(21) C(26) C(25) 121.00(3) 1_555 1_555 1_555 yes
C(21) C(26) H(26) 119.21 1_555 1_555 1_555 yes
C(25) C(26) H(26) 119.79 1_555 1_555 1_555 yes
C(32) C(31) H(31A) 111.97 1_555 1_555 1_555 yes
C(32) C(31) H(31B) 110.36 1_555 1_555 1_555 yes
H(31A) C(31) H(31B) 105.96 1_555 1_555 1_555 yes
C(31) C(32) H(32A) 110.80 1_555 1_555 1_555 yes
C(31) C(32) H(32B) 112.42 1_555 1_555 1_555 yes
C(31) C(32) H(32C) 110.27 1_555 1_555 1_555 yes
H(32A) C(32) H(32B) 109.85 1_555 1_555 1_555 yes
H(32A) C(32) H(32C) 107.02 1_555 1_555 1_555 yes
H(32B) C(32) H(32C) 106.23 1_555 1_555 1_555 yes

loop_
_geom_bond_atom_site_label_1
_geom_bond_atom_site_label_2
_geom_bond_distance
_geom_bond_site_symmetry_1
_geom_bond_site_symmetry_2
_geom_bond_publ_flag
O(1) C(2) 1.2422(5) 1_555 1_555 yes
O(2) C(4) 1.2437(5) 1_555 1_555 yes
O(3) C(6) 1.2594(5) 1_555 1_555 yes
O(4) C(6) 1.2785(4) 1_555 1_555 yes
O(5) C(24) 1.3773(5) 1_555 1_555 yes
O(5) H(15) 0.9659 1_555 1_555 yes
O(6) H(16) 0.9662 1_555 1_555 yes
N(1) H(11A) 1.0330 1_555 1_555 yes
N(1) H(11B) 1.0334 1_555 1_555 yes
N(1) H(11C) 1.0339 1_555 1_555 yes
N(2) C(2) 1.3446(4) 1_555 1_555 yes
N(2) C(3) 1.4600(4) 1_555 1_555 yes
N(2) H(12) 1.0102 1_555 1_555 yes
N(3) C(4) 1.3397(4) 1_555 1_555 yes
N(3) C(5) 1.4617(4) 1_555 1_555 yes
N(3) H(13) 1.0102 1_555 1_555 yes
C(1) C(2) 1.5304(4) 1_555 1_555 yes
C(1) C(7) 1.5343(5) 1_555 1_555 yes
C(1) H(1) 1.0988 1_555 1_555 yes
C(3) C(4) 1.5348(4) 1_555 1_555 yes
C(3) H(3) 1.1004 1_555 1_555 yes
C(5) C(8) 1.5390(5) 1_555 1_555 yes
C(5) H(5) 1.0995 1_555 1_555 yes
C(7) H(7A) 1.0590 1_555 1_555 yes
C(7) H(7B) 1.0599 1_555 1_555 yes
C(7) H(7C) 1.0582 1_555 1_555 yes
C(8) H(8A) 1.0602 1_555 1_555 yes
C(8) H(8B) 1.0581 1_555 1_555 yes
C(8) H(8C) 1.0584 1_555 1_555 yes
C(20) C(21) 1.5144(5) 1_555 1_555 yes
C(20) H(20A) 1.0918 1_555 1_555 yes
C(20) H(20B) 1.0919 1_555 1_555 yes
C(21) C(22) 1.4067(4) 1_555 1_555 yes
C(21) C(26) 1.4088(4) 1_555 1_555 yes
C(22) C(23) 1.4006(5) 1_555 1_555 yes
C(22) H(22) 1.0819 1_555 1_555 yes
C(23) C(24) 1.4067(4) 1_555 1_555 yes
C(23) H(23) 1.0821 1_555 1_555 yes
C(24) C(25) 1.4027(4) 1_555 1_555 yes
C(25) C(26) 1.4036(5) 1_555 1_555 yes
C(25) H(25) 1.0814 1_555 1_555 yes
C(26) H(26) 1.0810 1_555 1_555 yes
C(31) C(32) 1.5262(7) 1_555 1_555 yes
C(31) H(31A) 1.0918 1_555 1_555 yes
C(31) H(31B) 1.0919 1_555 1_555 yes
C(32) H(32A) 1.0603 1_555 1_555 yes
C(32) H(32B) 1.0597 1_555 1_555 yes
C(32) H(32C) 1.0579 1_555 1_555 yes
